data_4132555
loop_
_publ_author_name
'McWilliams, Sean F.'
'Bill, Eckhard'
'Lukat-Rodgers, Gudrun'
'Rodgers, Kenton R.'
'Mercado, Brandon Q.'
'Holland, Patrick L.'

_publ_section_title
;
 Effects of N<sub>2</sub> Binding Mode on Iron-Based Functionalization of
 Dinitrogen to Form an Iron(III) Hydrazido Complex.
;
_journal_issue 27
_journal_name_full 'Journal of the American Chemical Society'
_journal_page_first 8586
_journal_page_last 8598
_journal_paper_doi 10.1021/jacs.8b04828
_journal_volume 140
_journal_year 2018
_chemical_formula_moiety 'C55 H91 Fe K N2 O8'
_chemical_formula_sum 'C55 H91 Fe K N2 O8'
_chemical_formula_weight 1003.24
_space_group_crystal_system monoclinic
_space_group_IT_number 14
_space_group_name_Hall '-P 2yn'
_space_group_name_H-M_alt 'P 1 21/n 1'
_atom_sites_solution_hydrogens mixed
_atom_sites_solution_primary direct
_atom_sites_solution_secondary difmap
_audit_creation_method SHELXL-2014/7
_cell_angle_alpha 90
_cell_angle_beta 107.3360(10)
_cell_angle_gamma 90
_cell_formula_units_Z 4
_cell_length_a 17.5430(12)
_cell_length_b 16.6901(12)
_cell_length_c 20.3235(14)
_cell_measurement_reflns_used 1036
_cell_measurement_temperature 93(2)
_cell_measurement_theta_max 68.3
_cell_measurement_theta_min 2.6
_cell_volume 5680.3(7)
_computing_cell_refinement 'CrystalClear-SM Expert 2.0 r15 (Rigaku, 2011)'
_computing_data_collection 'CrystalClear-SM Expert 2.0 r15 (Rigaku, 2011)'
_computing_data_reduction 'CrystalClear-SM Expert 2.0 r15 (Rigaku, 2011)'
_computing_molecular_graphics
; 
Dolomanov, O.V.; Bourhis, L.J.; Gildea, R.J.; Howard, J.A.K.; Puschmann, H., 
OLEX2: A complete structure solution, refinement and analysis program 
(2009). J. Appl. Cryst., 42, 339-341. 
;
_computing_publication_material 'SHELXL-2013/2 (Sheldrick, 2014)'
_computing_structure_refinement 'SHELXL-2014/7 (Sheldrick, 2014)'
_computing_structure_solution 'SHELXT-2014/5 (Sheldrick, 2014)'
_diffrn_ambient_temperature 93(2)
_diffrn_detector_area_resol_mean 22.2
_diffrn_measured_fraction_theta_full 1.000
_diffrn_measured_fraction_theta_max 1.000
_diffrn_measurement_device_type 'Rigaku Saturn 944+ CCD'
_diffrn_measurement_method \w
_diffrn_radiation_type CuK\a
_diffrn_radiation_wavelength 1.54178
_diffrn_reflns_av_R_equivalents 0.1164
_diffrn_reflns_av_unetI/netI 0.0305
_diffrn_reflns_Laue_measured_fraction_full 1.000
_diffrn_reflns_Laue_measured_fraction_max 1.000
_diffrn_reflns_limit_h_max 20
_diffrn_reflns_limit_h_min -20
_diffrn_reflns_limit_k_max 19
_diffrn_reflns_limit_k_min -19
_diffrn_reflns_limit_l_max 23
_diffrn_reflns_limit_l_min -23
_diffrn_reflns_number 183013
_diffrn_reflns_point_group_measured_fraction_full 1.000
_diffrn_reflns_point_group_measured_fraction_max 1.000
_diffrn_reflns_theta_full 63.685
_diffrn_reflns_theta_max 63.685
_diffrn_reflns_theta_min 3.493
_diffrn_source 'Sealed Tube'
_exptl_absorpt_coefficient_mu 3.182
_exptl_absorpt_correction_T_max 1.000
_exptl_absorpt_correction_T_min 0.652
_exptl_absorpt_correction_type multi-scan
_exptl_absorpt_process_details 'Jacobson, R. (1998) Private Communication'
_exptl_crystal_colour Red
_exptl_crystal_density_diffrn 1.173
_exptl_crystal_density_method 'not measured'
_exptl_crystal_description Plate
_exptl_crystal_F_000 2176
_exptl_crystal_size_max 0.200
_exptl_crystal_size_mid 0.200
_exptl_crystal_size_min 0.020
_refine_diff_density_max 1.338
_refine_diff_density_min -0.448
_refine_diff_density_rms 0.080
_refine_ls_extinction_method none
_refine_ls_goodness_of_fit_ref 1.054
_refine_ls_hydrogen_treatment mixed
_refine_ls_matrix_type full
_refine_ls_number_parameters 642
_refine_ls_number_reflns 9359
_refine_ls_number_restraints 6
_refine_ls_restrained_S_all 1.054
_refine_ls_R_factor_all 0.1103
_refine_ls_R_factor_gt 0.0916
_refine_ls_shift/su_max 0.001
_refine_ls_shift/su_mean 0.000
_refine_ls_structure_factor_coef Fsqd
_refine_ls_weighting_details 'w=1/[\s^2^(Fo^2^)+(0.1627P)^2^+8.7151P] where P=(Fo^2^+2Fc^2^)/3'
_refine_ls_weighting_scheme calc
_refine_ls_wR_factor_gt 0.2632
_refine_ls_wR_factor_ref 0.2826
_reflns_Friedel_coverage 0.000
_reflns_number_gt 7236
_reflns_number_total 9359
_reflns_threshold_expression 'I > 2\s(I)'
_cod_data_source_file ja8b04828_si_003.cif
_cod_data_source_block 6
_cod_original_sg_symbol_H-M 'P 21/n'
_cod_database_code 4132555
_shelx_shelxl_version_number 2014/7
_shelx_space_group_comment
; 
The symmetry employed for this shelxl refinement is uniquely defined 
by the following loop, which should always be used as a source of 
symmetry information in preference to the above space-group names. 
They are only intended as comments. 
;
_shelx_estimated_absorpt_t_min 0.569
_shelx_estimated_absorpt_t_max 0.939

loop_
_space_group_symop_operation_xyz
'x, y, z'
'-x+1/2, y+1/2, -z+1/2'
'-x, -y, -z'
'x-1/2, -y-1/2, z-1/2'

loop_
_atom_site_label
_atom_site_type_symbol
_atom_site_fract_x
_atom_site_fract_y
_atom_site_fract_z
_atom_site_U_iso_or_equiv
_atom_site_adp_type
_atom_site_occupancy
_atom_site_site_symmetry_order
_atom_site_calc_flag
_atom_site_refinement_flags_posn
_atom_site_refinement_flags_adp
Fe1 Fe 0.85223(4) 0.66105(5) 0.60785(4) 0.0526(3) Uani 1 1 d . .
N11 N 0.9579(2) 0.6942(3) 0.59187(19) 0.0535(10) Uani 1 1 d . .
N21 N 0.9058(2) 0.5887(2) 0.68514(18) 0.0444(8) Uani 1 1 d . .
C11 C 1.1042(4) 0.7009(5) 0.6156(4) 0.095(2) Uani 1 1 d . .
H11A H 1.0921 0.7187 0.5676 0.143 Uiso 1 1 calc R U
H11B H 1.1453 0.6592 0.6248 0.143 Uiso 1 1 calc R U
H11C H 1.1235 0.7464 0.6465 0.143 Uiso 1 1 calc R U
C21 C 1.0290(3) 0.6673(3) 0.6278(3) 0.0597(13) Uani 1 1 d . .
C31 C 1.0397(3) 0.6102(3) 0.6802(2) 0.0549(12) Uani 1 1 d . .
H31 H 1.0936 0.5944 0.7008 0.066 Uiso 1 1 calc R U
C41 C 0.9850(3) 0.5729(3) 0.7071(2) 0.0477(10) Uani 1 1 d . .
C51 C 1.0182(3) 0.5119(3) 0.7622(3) 0.0567(12) Uani 1 1 d . .
H51A H 0.9814 0.5047 0.7897 0.085 Uiso 1 1 calc R U
H51B H 1.0701 0.5303 0.7920 0.085 Uiso 1 1 calc R U
H51C H 1.0251 0.4608 0.7409 0.085 Uiso 1 1 calc R U
C12 C 0.9530(3) 0.7487(4) 0.5362(2) 0.0603(13) Uani 1 1 d . .
C22 C 0.9375(4) 0.7171(4) 0.4690(3) 0.0696(15) Uani 1 1 d . .
C32 C 0.9256(4) 0.7716(5) 0.4143(3) 0.0818(19) Uani 1 1 d . .
H32 H 0.9157 0.7512 0.3689 0.098 Uiso 1 1 calc R U
C42 C 0.9276(5) 0.8520(5) 0.4233(3) 0.088(2) Uani 1 1 d . .
H42 H 0.9187 0.8868 0.3848 0.105 Uiso 1 1 calc R U
C52 C 0.9429(4) 0.8832(4) 0.4900(3) 0.0819(19) Uani 1 1 d . .
H52 H 0.9440 0.9396 0.4968 0.098 Uiso 1 1 calc R U
C62 C 0.9567(4) 0.8319(4) 0.5462(3) 0.0690(16) Uani 1 1 d . .
C72 C 0.9359(4) 0.6280(4) 0.4572(3) 0.0814(18) Uani 1 1 d . .
H72 H 0.9161 0.6034 0.4939 0.098 Uiso 1 1 calc R U
C82 C 1.0191(7) 0.5918(7) 0.4658(6) 0.154(5) Uani 1 1 d . .
H82A H 1.0472 0.6241 0.4400 0.231 Uiso 1 1 calc R U
H82B H 1.0133 0.5368 0.4482 0.231 Uiso 1 1 calc R U
H82C H 1.0499 0.5916 0.5148 0.231 Uiso 1 1 calc R U
C92 C 0.8771(8) 0.6026(6) 0.3882(4) 0.156(5) Uani 1 1 d . .
H92A H 0.8227 0.6169 0.3875 0.234 Uiso 1 1 calc R U
H92B H 0.8806 0.5445 0.3826 0.234 Uiso 1 1 calc R U
H92C H 0.8905 0.6300 0.3505 0.234 Uiso 1 1 calc R U
C102 C 0.9784(5) 0.8687(4) 0.6184(3) 0.083(2) Uani 1 1 d . .
H102 H 0.9900 0.8240 0.6527 0.100 Uiso 1 1 calc R U
C112 C 1.0514(5) 0.9202(5) 0.6326(3) 0.093(2) Uani 1 1 d . .
H11D H 1.0953 0.8891 0.6249 0.139 Uiso 1 1 calc R U
H11E H 1.0665 0.9386 0.6806 0.139 Uiso 1 1 calc R U
H11F H 1.0401 0.9666 0.6017 0.139 Uiso 1 1 calc R U
C122 C 0.9120(6) 0.9188(8) 0.6302(6) 0.161(5) Uani 1 1 d . .
H12A H 0.8893 0.9532 0.5900 0.241 Uiso 1 1 calc R U
H12B H 0.9332 0.9521 0.6713 0.241 Uiso 1 1 calc R U
H12C H 0.8702 0.8835 0.6369 0.241 Uiso 1 1 calc R U
C13 C 0.8548(3) 0.5496(3) 0.7178(2) 0.0462(10) Uani 1 1 d . .
C23 C 0.8240(3) 0.4729(3) 0.6965(3) 0.0597(13) Uani 1 1 d . .
C33 C 0.7664(4) 0.4413(3) 0.7235(4) 0.0756(17) Uani 1 1 d . .
H33 H 0.7449 0.3898 0.7090 0.091 Uiso 1 1 calc R U
C43 C 0.7401(4) 0.4824(4) 0.7705(4) 0.0806(18) Uani 1 1 d . .
H43 H 0.6996 0.4603 0.7872 0.097 Uiso 1 1 calc R U
C53 C 0.7729(4) 0.5570(3) 0.7939(3) 0.0658(14) Uani 1 1 d . .
H53 H 0.7556 0.5850 0.8276 0.079 Uiso 1 1 calc R U
C63 C 0.8304(3) 0.5904(3) 0.7684(2) 0.0486(10) Uani 1 1 d . .
C73 C 0.8517(3) 0.4229(3) 0.6454(3) 0.0673(15) Uani 1 1 d . .
H73 H 0.8914 0.4548 0.6299 0.081 Uiso 1 1 calc R U
C83 C 0.8922(4) 0.3448(3) 0.6794(4) 0.0830(19) Uani 1 1 d . .
H83A H 0.9358 0.3579 0.7210 0.124 Uiso 1 1 calc R U
H83B H 0.9138 0.3158 0.6469 0.124 Uiso 1 1 calc R U
H83C H 0.8529 0.3111 0.6919 0.124 Uiso 1 1 calc R U
C93 C 0.7823(4) 0.4020(4) 0.5827(4) 0.093(2) Uani 1 1 d . .
H93A H 0.7413 0.3735 0.5974 0.140 Uiso 1 1 calc R U
H93B H 0.8013 0.3677 0.5517 0.140 Uiso 1 1 calc R U
H93C H 0.7596 0.4513 0.5585 0.140 Uiso 1 1 calc R U
C103 C 0.8676(3) 0.6705(3) 0.7962(2) 0.0482(11) Uani 1 1 d . .
H103 H 0.8845 0.6965 0.7585 0.058 Uiso 1 1 calc R U
C113 C 0.9419(4) 0.6612(3) 0.8570(3) 0.0669(15) Uani 1 1 d . .
H11G H 0.9278 0.6358 0.8953 0.100 Uiso 1 1 calc R U
H11H H 0.9652 0.7141 0.8713 0.100 Uiso 1 1 calc R U
H11I H 0.9807 0.6277 0.8436 0.100 Uiso 1 1 calc R U
C123 C 0.8101(4) 0.7280(3) 0.8152(3) 0.0759(17) Uani 1 1 d . .
H12D H 0.7656 0.7401 0.7740 0.114 Uiso 1 1 calc R U
H12E H 0.8382 0.7776 0.8336 0.114 Uiso 1 1 calc R U
H12F H 0.7894 0.7032 0.8501 0.114 Uiso 1 1 calc R U
C14 C 0.7613(3) 0.7434(4) 0.6210(3) 0.0669(14) Uani 1 1 d D .
H14 H 0.765(4) 0.785(3) 0.654(3) 0.08(2) Uiso 1 1 d D .
C24 C 0.7807(3) 0.7535(4) 0.5584(3) 0.0699(16) Uani 1 1 d D .
H24 H 0.802(4) 0.803(3) 0.548(4) 0.11(2) Uiso 1 1 d D .
C34 C 0.7726(4) 0.6889(5) 0.5129(3) 0.0763(17) Uani 1 1 d D .
H34 H 0.786(4) 0.693(4) 0.4702(19) 0.077(18) Uiso 1 1 d D .
C44 C 0.7451(4) 0.6155(5) 0.5301(3) 0.0790(18) Uani 1 1 d D .
H44 H 0.735(4) 0.565(2) 0.507(3) 0.081(19) Uiso 1 1 d D .
C54 C 0.7062(4) 0.6126(5) 0.5826(4) 0.0838(19) Uani 1 1 d D .
H54 H 0.676(3) 0.568(2) 0.592(3) 0.070(16) Uiso 1 1 d D .
C64 C 0.7139(4) 0.6762(4) 0.6278(3) 0.0735(16) Uani 1 1 d D .
H64 H 0.691(3) 0.678(3) 0.665(2) 0.060(15) Uiso 1 1 d D .
K1 K 0.60236(7) 0.75600(7) 0.48037(5) 0.0616(3) Uani 1 1 d . .
O10 O 0.6599(4) 0.9180(3) 0.4935(3) 0.1034(17) Uani 1 1 d . .
C20 C 0.6836(6) 0.9509(5) 0.4415(5) 0.114(3) Uani 1 1 d . .
H20A H 0.7281 0.9888 0.4608 0.137 Uiso 1 1 calc R U
H20B H 0.6388 0.9811 0.4101 0.137 Uiso 1 1 calc R U
C30 C 0.7101(6) 0.8865(5) 0.4022(4) 0.122(4) Uani 1 1 d . .
H30A H 0.7298 0.9113 0.3661 0.146 Uiso 1 1 calc R U
H30B H 0.7549 0.8566 0.4338 0.146 Uiso 1 1 calc R U
O40 O 0.6492(3) 0.8338(3) 0.3717(3) 0.0959(15) Uani 1 1 d . .
C50 C 0.6718(5) 0.7724(6) 0.3326(4) 0.116(3) Uani 1 1 d . .
H50A H 0.7158 0.7405 0.3631 0.140 Uiso 1 1 calc R U
H50B H 0.6915 0.7971 0.2964 0.140 Uiso 1 1 calc R U
C60 C 0.6033(6) 0.7191(5) 0.3000(3) 0.100(2) Uani 1 1 d . .
H60A H 0.5569 0.7513 0.2735 0.120 Uiso 1 1 calc R U
H60B H 0.6177 0.6816 0.2679 0.120 Uiso 1 1 calc R U
O70 O 0.5834(3) 0.6752(3) 0.3537(2) 0.0922(14) Uani 1 1 d . .
C80 C 0.5262(6) 0.6220(4) 0.3345(5) 0.108(3) Uani 1 1 d . .
H80A H 0.5412 0.5828 0.3039 0.130 Uiso 1 1 calc R U
H80B H 0.4772 0.6496 0.3068 0.130 Uiso 1 1 calc R U
C90 C 0.5072(5) 0.5777(4) 0.3901(3) 0.087(2) Uani 1 1 d . .
H90A H 0.4665 0.5360 0.3709 0.104 Uiso 1 1 calc R U
H90B H 0.5557 0.5516 0.4205 0.104 Uiso 1 1 calc R U
O100 O 0.4770(3) 0.6367(2) 0.4280(2) 0.0801(12) Uani 1 1 d . .
C110 C 0.4610(5) 0.6068(4) 0.4840(3) 0.089(2) Uani 1 1 d . .
H11J H 0.5113 0.5873 0.5169 0.106 Uiso 1 1 calc R U
H11K H 0.4246 0.5604 0.4700 0.106 Uiso 1 1 calc R U
C120 C 0.4253(4) 0.6638(4) 0.5180(3) 0.0742(16) Uani 1 1 d . .
H12G H 0.4063 0.6369 0.5536 0.089 Uiso 1 1 calc R U
H12H H 0.3791 0.6896 0.4843 0.089 Uiso 1 1 calc R U
O130 O 0.4842(3) 0.7224(3) 0.5491(2) 0.0842(12) Uani 1 1 d . .
C140 C 0.4618(7) 0.7830(5) 0.5806(5) 0.122(3) Uani 1 1 d . .
H14A H 0.4393 0.7619 0.6164 0.147 Uiso 1 1 calc R U
H14B H 0.4190 0.8131 0.5468 0.147 Uiso 1 1 calc R U
C150 C 0.5265(5) 0.8371(4) 0.6125(3) 0.086(2) Uani 1 1 d . .
H15A H 0.5098 0.8749 0.6431 0.103 Uiso 1 1 calc R U
H15B H 0.5731 0.8064 0.6407 0.103 Uiso 1 1 calc R U
O160 O 0.5471(3) 0.8791(3) 0.5614(2) 0.0938(14) Uani 1 1 d . .
C170 C 0.6079(6) 0.9306(5) 0.5886(4) 0.108(3) Uani 1 1 d . .
H17A H 0.6548 0.9011 0.6178 0.129 Uiso 1 1 calc R U
H17B H 0.5917 0.9708 0.6176 0.129 Uiso 1 1 calc R U
C180 C 0.6296(6) 0.9726(4) 0.5288(5) 0.106(3) Uani 1 1 d . .
H18A H 0.5813 0.9978 0.4974 0.127 Uiso 1 1 calc R U
H18B H 0.6695 1.0151 0.5474 0.127 Uiso 1 1 calc R U
O190 O 0.2304(4) 0.8619(4) 0.5761(3) 0.117(2) Uani 1 1 d . .
C200 C 0.2896(10) 0.8774(11) 0.6975(6) 0.235(10) Uani 1 1 d . .
H20C H 0.2934 0.9357 0.6939 0.353 Uiso 1 1 calc R U
H20D H 0.3368 0.8572 0.7328 0.353 Uiso 1 1 calc R U
H20E H 0.2415 0.8639 0.7104 0.353 Uiso 1 1 calc R U
C210 C 0.2852(8) 0.8422(10) 0.6342(7) 0.178(6) Uani 1 1 d . .
H21A H 0.3377 0.8509 0.6265 0.214 Uiso 1 1 calc R U
H21B H 0.2802 0.7837 0.6401 0.214 Uiso 1 1 calc R U
C220 C 0.2196(7) 0.8280(6) 0.5169(6) 0.126(3) Uani 1 1 d . .
H22A H 0.2115 0.7702 0.5233 0.151 Uiso 1 1 calc R U
H22B H 0.2704 0.8329 0.5054 0.151 Uiso 1 1 calc R U
C230 C 0.1582(8) 0.8525(7) 0.4580(5) 0.141(4) Uani 1 1 d . .
H23A H 0.1065 0.8349 0.4621 0.212 Uiso 1 1 calc R U
H23B H 0.1668 0.8285 0.4167 0.212 Uiso 1 1 calc R U
H23C H 0.1586 0.9110 0.4542 0.212 Uiso 1 1 calc R U
O240 O 0.5763(3) 0.4101(3) 0.3054(3) 0.0883(13) Uani 1 1 d . .
C250 C 0.5181(5) 0.3676(4) 0.2545(3) 0.087(2) Uani 1 1 d . .
H25A H 0.5349 0.3111 0.2538 0.105 Uiso 1 1 calc R U
H25B H 0.5126 0.3912 0.2087 0.105 Uiso 1 1 calc R U
C260 C 0.4417(5) 0.3709(5) 0.2688(5) 0.110(3) Uani 1 1 d . .
H26A H 0.4500 0.3614 0.3180 0.165 Uiso 1 1 calc R U
H26B H 0.4061 0.3298 0.2418 0.165 Uiso 1 1 calc R U
H26C H 0.4177 0.4239 0.2563 0.165 Uiso 1 1 calc R U
C270 C 0.6525(6) 0.4117(5) 0.2960(5) 0.110(3) Uani 1 1 d . .
H27A H 0.6492 0.4355 0.2506 0.132 Uiso 1 1 calc R U
H27B H 0.6735 0.3565 0.2973 0.132 Uiso 1 1 calc R U
C280 C 0.7066(7) 0.4604(11) 0.3521(9) 0.209(7) Uani 1 1 d . .
H28A H 0.6831 0.5135 0.3531 0.314 Uiso 1 1 calc R U
H28B H 0.7585 0.4663 0.3436 0.314 Uiso 1 1 calc R U
H28C H 0.7139 0.4336 0.3964 0.314 Uiso 1 1 calc R U

loop_
_atom_site_aniso_label
_atom_site_aniso_U_11
_atom_site_aniso_U_22
_atom_site_aniso_U_33
_atom_site_aniso_U_23
_atom_site_aniso_U_13
_atom_site_aniso_U_12
Fe1 0.0528(5) 0.0655(5) 0.0379(4) -0.0003(3) 0.0112(3) -0.0116(3)
N11 0.058(2) 0.070(3) 0.0350(19) -0.0073(18) 0.0180(17) -0.009(2)
N21 0.051(2) 0.045(2) 0.0390(18) -0.0074(15) 0.0149(16) -0.0083(16)
C11 0.075(4) 0.126(6) 0.106(5) 0.025(5) 0.058(4) 0.006(4)
C21 0.059(3) 0.080(4) 0.047(3) -0.009(2) 0.026(2) -0.003(3)
C31 0.050(3) 0.068(3) 0.049(3) -0.012(2) 0.019(2) -0.001(2)
C41 0.052(3) 0.050(3) 0.042(2) -0.0152(19) 0.014(2) -0.002(2)
C51 0.060(3) 0.050(3) 0.059(3) -0.007(2) 0.018(2) 0.001(2)
C12 0.067(3) 0.081(4) 0.042(3) -0.001(2) 0.030(2) -0.006(3)
C22 0.081(4) 0.090(4) 0.047(3) -0.007(3) 0.033(3) -0.005(3)
C32 0.093(4) 0.120(6) 0.043(3) -0.002(3) 0.037(3) -0.008(4)
C42 0.117(6) 0.104(5) 0.054(3) 0.011(3) 0.043(4) -0.026(4)
C52 0.113(5) 0.084(4) 0.062(4) 0.003(3) 0.046(3) -0.039(4)
C62 0.091(4) 0.078(4) 0.050(3) -0.004(3) 0.039(3) -0.028(3)
C72 0.100(5) 0.101(5) 0.048(3) -0.012(3) 0.029(3) 0.020(4)
C82 0.175(10) 0.151(9) 0.176(11) -0.013(8) 0.114(9) 0.049(8)
C92 0.252(14) 0.094(6) 0.078(5) -0.030(5) -0.018(7) 0.007(7)
C102 0.129(6) 0.079(4) 0.053(3) -0.010(3) 0.043(4) -0.045(4)
C112 0.109(5) 0.105(5) 0.062(4) 0.001(3) 0.023(4) -0.042(4)
C122 0.118(7) 0.255(14) 0.126(8) -0.115(9) 0.063(6) -0.047(8)
C13 0.051(2) 0.041(2) 0.048(2) -0.0041(19) 0.017(2) -0.0055(19)
C23 0.059(3) 0.045(3) 0.079(4) -0.015(2) 0.026(3) -0.008(2)
C33 0.081(4) 0.046(3) 0.115(5) -0.011(3) 0.051(4) -0.017(3)
C43 0.080(4) 0.063(4) 0.117(5) 0.009(3) 0.058(4) -0.006(3)
C53 0.079(4) 0.056(3) 0.078(4) 0.007(3) 0.047(3) 0.009(3)
C63 0.059(3) 0.039(2) 0.051(3) 0.0032(19) 0.022(2) 0.005(2)
C73 0.066(3) 0.055(3) 0.082(4) -0.029(3) 0.023(3) -0.009(2)
C83 0.086(4) 0.057(3) 0.108(5) -0.026(3) 0.032(4) -0.005(3)
C93 0.083(4) 0.086(5) 0.100(5) -0.047(4) 0.010(4) -0.006(4)
C103 0.064(3) 0.041(2) 0.040(2) -0.0006(18) 0.016(2) 0.003(2)
C113 0.087(4) 0.049(3) 0.056(3) -0.006(2) 0.008(3) 0.008(3)
C123 0.083(4) 0.056(3) 0.081(4) -0.020(3) 0.011(3) 0.017(3)
C14 0.053(3) 0.082(4) 0.062(3) 0.011(3) 0.012(3) 0.002(3)
C24 0.056(3) 0.089(4) 0.058(3) 0.024(3) 0.007(2) -0.004(3)
C34 0.063(3) 0.109(5) 0.046(3) 0.006(3) 0.000(3) -0.018(3)
C44 0.067(3) 0.104(5) 0.055(3) -0.010(3) 0.002(3) -0.024(3)
C54 0.076(4) 0.090(5) 0.072(4) 0.015(4) 0.002(3) -0.021(3)
C64 0.076(4) 0.080(4) 0.064(4) 0.019(3) 0.019(3) 0.003(3)
K1 0.0698(7) 0.0619(7) 0.0429(6) 0.0000(5) 0.0013(5) -0.0124(5)
O10 0.142(5) 0.078(3) 0.071(3) -0.002(3) 0.002(3) -0.018(3)
C20 0.138(7) 0.096(6) 0.099(6) 0.019(5) 0.022(5) -0.041(5)
C30 0.150(8) 0.092(5) 0.078(5) 0.019(4) -0.035(5) -0.048(5)
O40 0.103(4) 0.098(4) 0.079(3) 0.021(3) 0.015(3) -0.004(3)
C50 0.086(5) 0.165(8) 0.091(5) -0.047(6) 0.015(4) 0.030(5)
C60 0.146(7) 0.111(6) 0.050(3) 0.000(4) 0.039(4) -0.010(5)
O70 0.122(4) 0.085(3) 0.063(3) 0.000(2) 0.017(3) 0.010(3)
C80 0.145(7) 0.049(4) 0.155(8) -0.003(4) 0.082(6) -0.007(4)
C90 0.135(6) 0.060(3) 0.064(4) -0.020(3) 0.027(4) -0.008(4)
O100 0.104(3) 0.063(2) 0.072(3) 0.003(2) 0.024(2) -0.001(2)
C110 0.126(6) 0.076(4) 0.059(4) 0.017(3) 0.021(4) 0.025(4)
C120 0.088(4) 0.067(4) 0.066(4) -0.006(3) 0.020(3) -0.022(3)
O130 0.089(3) 0.089(3) 0.068(3) -0.011(2) 0.013(2) 0.007(2)
C140 0.176(9) 0.072(5) 0.092(5) -0.021(4) -0.001(6) -0.002(5)
C150 0.129(6) 0.069(4) 0.051(3) -0.009(3) 0.015(4) -0.003(4)
O160 0.121(4) 0.072(3) 0.074(3) -0.010(2) 0.007(3) -0.007(3)
C170 0.158(8) 0.071(4) 0.082(5) -0.010(4) 0.019(5) -0.019(5)
C180 0.129(6) 0.063(4) 0.112(6) -0.007(4) 0.013(5) -0.027(4)
O190 0.146(5) 0.109(4) 0.073(3) 0.008(3) -0.002(3) -0.060(4)
C200 0.277(19) 0.30(2) 0.086(7) 0.028(10) -0.006(9) -0.197(17)
C210 0.126(9) 0.275(18) 0.133(10) 0.084(11) 0.039(8) -0.012(9)
C220 0.133(8) 0.132(8) 0.128(8) 0.031(7) 0.063(7) 0.017(6)
C230 0.169(10) 0.139(8) 0.095(6) -0.034(6) 0.009(7) -0.035(7)
O240 0.087(3) 0.089(3) 0.094(3) -0.019(3) 0.035(3) -0.011(2)
C250 0.126(6) 0.078(4) 0.068(4) -0.011(3) 0.045(4) -0.005(4)
C260 0.098(5) 0.101(6) 0.128(7) -0.035(5) 0.028(5) -0.017(4)
C270 0.119(7) 0.098(6) 0.127(7) 0.002(5) 0.060(6) 0.004(5)
C280 0.088(7) 0.260(17) 0.269(18) -0.089(15) 0.037(9) -0.021(9)

loop_
_atom_type_symbol
_atom_type_description
_atom_type_scat_dispersion_real
_atom_type_scat_dispersion_imag
_atom_type_scat_source
C C 0.0181 0.0091 'International Tables Vol C Tables 4.2.6.8 and 6.1.1.4'
H H 0.0000 0.0000 'International Tables Vol C Tables 4.2.6.8 and 6.1.1.4'
Fe Fe -1.1336 3.1974 'International Tables Vol C Tables 4.2.6.8 and 6.1.1.4'
K K 0.3868 1.0657 'International Tables Vol C Tables 4.2.6.8 and 6.1.1.4'
N N 0.0311 0.0180 'International Tables Vol C Tables 4.2.6.8 and 6.1.1.4'
O O 0.0492 0.0322 'International Tables Vol C Tables 4.2.6.8 and 6.1.1.4'

loop_
_geom_angle_atom_site_label_1
_geom_angle_atom_site_label_2
_geom_angle_atom_site_label_3
_geom_angle
_geom_angle_site_symmetry_1
_geom_angle_site_symmetry_3
N21 Fe1 N11 92.99(16) . .
N21 Fe1 C24 157.2(2) . .
N11 Fe1 C24 99.7(2) . .
N21 Fe1 C34 154.8(2) . .
N11 Fe1 C34 100.5(2) . .
C24 Fe1 C34 39.7(3) . .
N21 Fe1 C14 118.56(19) . .
N11 Fe1 C14 125.3(2) . .
C24 Fe1 C14 39.1(2) . .
C34 Fe1 C14 70.0(3) . .
N21 Fe1 C44 117.5(2) . .
N11 Fe1 C44 126.7(2) . .
C24 Fe1 C44 69.0(3) . .
C34 Fe1 C44 38.1(3) . .
C14 Fe1 C44 78.8(3) . .
C21 N11 C12 118.4(4) . .
C21 N11 Fe1 124.7(3) . .
C12 N11 Fe1 116.9(3) . .
C41 N21 C13 118.9(4) . .
C41 N21 Fe1 125.4(3) . .
C13 N21 Fe1 115.7(3) . .
C21 C11 H11A 109.5 . .
C21 C11 H11B 109.5 . .
H11A C11 H11B 109.5 . .
C21 C11 H11C 109.5 . .
H11A C11 H11C 109.5 . .
H11B C11 H11C 109.5 . .
N11 C21 C31 122.8(5) . .
N11 C21 C11 120.5(5) . .
C31 C21 C11 116.7(5) . .
C41 C31 C21 130.9(5) . .
C41 C31 H31 114.6 . .
C21 C31 H31 114.6 . .
N21 C41 C31 123.1(4) . .
N21 C41 C51 120.9(4) . .
C31 C41 C51 116.0(4) . .
C41 C51 H51A 109.5 . .
C41 C51 H51B 109.5 . .
H51A C51 H51B 109.5 . .
C41 C51 H51C 109.5 . .
H51A C51 H51C 109.5 . .
H51B C51 H51C 109.5 . .
C62 C12 C22 119.8(5) . .
C62 C12 N11 121.6(4) . .
C22 C12 N11 118.3(5) . .
C32 C22 C12 117.6(6) . .
C32 C22 C72 121.6(5) . .
C12 C22 C72 120.8(5) . .
C42 C32 C22 123.0(6) . .
C42 C32 H32 118.5 . .
C22 C32 H32 118.5 . .
C32 C42 C52 119.3(6) . .
C32 C42 H42 120.3 . .
C52 C42 H42 120.3 . .
C62 C52 C42 120.1(6) . .
C62 C52 H52 119.9 . .
C42 C52 H52 119.9 . .
C52 C62 C12 120.1(5) . .
C52 C62 C102 118.2(5) . .
C12 C62 C102 121.6(5) . .
C22 C72 C92 113.3(6) . .
C22 C72 C82 113.3(7) . .
C92 C72 C82 110.6(8) . .
C22 C72 H72 106.3 . .
C92 C72 H72 106.3 . .
C82 C72 H72 106.3 . .
C72 C82 H82A 109.5 . .
C72 C82 H82B 109.5 . .
H82A C82 H82B 109.5 . .
C72 C82 H82C 109.5 . .
H82A C82 H82C 109.5 . .
H82B C82 H82C 109.5 . .
C72 C92 H92A 109.5 . .
C72 C92 H92B 109.5 . .
H92A C92 H92B 109.5 . .
C72 C92 H92C 109.5 . .
H92A C92 H92C 109.5 . .
H92B C92 H92C 109.5 . .
C112 C102 C122 107.9(7) . .
C112 C102 C62 111.7(5) . .
C122 C102 C62 113.0(7) . .
C112 C102 H102 108.0 . .
C122 C102 H102 108.0 . .
C62 C102 H102 108.0 . .
C102 C112 H11D 109.5 . .
C102 C112 H11E 109.5 . .
H11D C112 H11E 109.5 . .
C102 C112 H11F 109.5 . .
H11D C112 H11F 109.5 . .
H11E C112 H11F 109.5 . .
C102 C122 H12A 109.5 . .
C102 C122 H12B 109.5 . .
H12A C122 H12B 109.5 . .
C102 C122 H12C 109.5 . .
H12A C122 H12C 109.5 . .
H12B C122 H12C 109.5 . .
C63 C13 C23 119.6(4) . .
C63 C13 N21 119.4(4) . .
C23 C13 N21 120.8(4) . .
C33 C23 C13 118.8(5) . .
C33 C23 C73 118.7(5) . .
C13 C23 C73 122.6(5) . .
C43 C33 C23 121.6(5) . .
C43 C33 H33 119.2 . .
C23 C33 H33 119.2 . .
C33 C43 C53 119.8(5) . .
C33 C43 H43 120.1 . .
C53 C43 H43 120.1 . .
C63 C53 C43 120.3(5) . .
C63 C53 H53 119.8 . .
C43 C53 H53 119.8 . .
C53 C63 C13 119.7(4) . .
C53 C63 C103 119.7(4) . .
C13 C63 C103 120.5(4) . .
C93 C73 C23 111.1(5) . .
C93 C73 C83 109.2(5) . .
C23 C73 C83 110.9(5) . .
C93 C73 H73 108.5 . .
C23 C73 H73 108.5 . .
C83 C73 H73 108.5 . .
C73 C83 H83A 109.5 . .
C73 C83 H83B 109.5 . .
H83A C83 H83B 109.5 . .
C73 C83 H83C 109.5 . .
H83A C83 H83C 109.5 . .
H83B C83 H83C 109.5 . .
C73 C93 H93A 109.5 . .
C73 C93 H93B 109.5 . .
H93A C93 H93B 109.5 . .
C73 C93 H93C 109.5 . .
H93A C93 H93C 109.5 . .
H93B C93 H93C 109.5 . .
C113 C103 C63 112.6(4) . .
C113 C103 C123 109.5(4) . .
C63 C103 C123 113.8(4) . .
C113 C103 H103 106.9 . .
C63 C103 H103 106.9 . .
C123 C103 H103 106.9 . .
C103 C113 K1 150.4(3) . 4_676
C103 C113 H11G 109.5 . .
K1 C113 H11G 86.5 4_676 .
C103 C113 H11H 109.5 . .
K1 C113 H11H 41.0 4_676 .
H11G C113 H11H 109.5 . .
C103 C113 H11I 109.5 . .
K1 C113 H11I 86.9 4_676 .
H11G C113 H11I 109.5 . .
H11H C113 H11I 109.5 . .
C103 C123 H12D 109.5 . .
C103 C123 H12E 109.5 . .
H12D C123 H12E 109.5 . .
C103 C123 H12F 109.5 . .
H12D C123 H12F 109.5 . .
H12E C123 H12F 109.5 . .
C24 C14 C64 118.8(6) . .
C24 C14 Fe1 65.6(3) . .
C64 C14 Fe1 89.2(4) . .
C24 C14 K1 65.8(3) . .
C64 C14 K1 76.8(3) . .
Fe1 C14 K1 112.8(2) . .
C24 C14 H14 124(4) . .
C64 C14 H14 115(4) . .
Fe1 C14 H14 130(4) . .
K1 C14 H14 115(4) . .
C34 C24 C14 119.7(6) . .
C34 C24 Fe1 70.8(4) . .
C14 C24 Fe1 75.4(3) . .
C34 C24 K1 77.3(3) . .
C14 C24 K1 89.1(3) . .
Fe1 C24 K1 130.2(3) . .
C34 C24 H24 119(5) . .
C14 C24 H24 121(5) . .
Fe1 C24 H24 123(5) . .
K1 C24 H24 106(5) . .
C44 C34 C24 119.0(6) . .
C44 C34 Fe1 76.0(4) . .
C24 C34 Fe1 69.5(3) . .
C44 C34 K1 89.3(4) . .
C24 C34 K1 76.3(4) . .
Fe1 C34 K1 128.7(3) . .
C44 C34 H34 119(4) . .
C24 C34 H34 122(4) . .
Fe1 C34 H34 125(4) . .
K1 C34 H34 105(4) . .
C34 C44 C54 119.5(7) . .
C34 C44 Fe1 66.0(3) . .
C54 C44 Fe1 88.3(4) . .
C34 C44 K1 66.1(4) . .
C54 C44 K1 76.6(4) . .
Fe1 C44 K1 112.1(3) . .
C34 C44 H44 133(4) . .
C54 C44 H44 106(4) . .
Fe1 C44 H44 131(4) . .
K1 C44 H44 117(4) . .
C64 C54 C44 119.8(6) . .
C64 C54 K1 77.9(4) . .
C44 C54 K1 78.7(4) . .
C64 C54 H54 115(4) . .
C44 C54 H54 125(4) . .
K1 C54 H54 117(4) . .
C54 C64 C14 118.8(6) . .
C54 C64 K1 78.1(4) . .
C14 C64 K1 78.5(3) . .
C54 C64 H64 125(3) . .
C14 C64 H64 116(3) . .
K1 C64 H64 115(3) . .
O70 K1 O10 118.37(16) . .
O70 K1 O130 116.18(15) . .
O10 K1 O130 114.99(17) . .
O70 K1 O40 60.14(16) . .
O10 K1 O40 58.32(16) . .
O130 K1 O40 150.43(14) . .
O70 K1 O100 58.23(15) . .
O10 K1 O100 151.78(15) . .
O130 K1 O100 58.09(13) . .
O40 K1 O100 112.50(14) . .
O70 K1 O160 149.63(14) . .
O10 K1 O160 57.36(17) . .
O130 K1 O160 57.64(14) . .
O40 K1 O160 109.13(15) . .
O100 K1 O160 109.80(14) . .
O70 K1 C24 106.82(18) . .
O10 K1 C24 71.79(17) . .
O130 K1 C24 121.26(14) . .
O40 K1 C24 85.56(15) . .
O100 K1 C24 136.27(16) . .
O160 K1 C24 100.02(17) . .
O70 K1 C34 82.26(17) . .
O10 K1 C34 91.78(19) . .
O130 K1 C34 128.24(15) . .
O40 K1 C34 81.28(16) . .
O100 K1 C34 114.09(17) . .
O160 K1 C34 126.13(16) . .
C24 K1 C34 26.41(18) . .
O70 K1 C64 120.32(16) . .
O10 K1 C64 101.38(16) . .
O130 K1 C64 78.47(15) . .
O40 K1 C64 130.12(16) . .
O100 K1 C64 103.40(15) . .
O160 K1 C64 88.79(16) . .
C24 K1 C64 44.92(16) . .
C34 K1 C64 52.25(17) . .
O70 K1 C54 96.81(17) . .
O10 K1 C54 120.44(16) . .
O130 K1 C54 84.06(16) . .
O40 K1 C54 124.96(18) . .
O100 K1 C54 87.15(15) . .
O160 K1 C54 111.04(17) . .
C24 K1 C54 51.83(16) . .
C34 K1 C54 44.61(18) . .
C64 K1 C54 23.97(17) . .
O70 K1 C14 125.91(16) . .
O10 K1 C14 78.46(15) . .
O130 K1 C14 96.32(13) . .
O40 K1 C14 109.09(15) . .
O100 K1 C14 127.75(14) . .
O160 K1 C14 84.06(15) . .
C24 K1 C14 25.09(15) . .
C34 K1 C14 44.38(16) . .
C64 K1 C14 24.67(15) . .
C54 K1 C14 42.44(16) . .
O70 K1 C44 79.40(15) . .
O10 K1 C44 114.80(17) . .
O130 K1 C44 107.35(15) . .
O40 K1 C44 100.80(16) . .
O100 K1 C44 92.69(14) . .
O160 K1 C44 130.78(14) . .
C24 K1 C44 43.82(17) . .
C34 K1 C44 24.59(17) . .
C64 K1 C44 42.67(17) . .
C54 K1 C44 24.66(17) . .
C14 K1 C44 48.97(16) . .
C180 O10 C20 113.4(7) . .
C180 O10 K1 119.8(5) . .
C20 O10 K1 119.2(5) . .
O10 C20 C30 110.0(7) . .
O10 C20 H20A 109.7 . .
C30 C20 H20A 109.7 . .
O10 C20 H20B 109.7 . .
C30 C20 H20B 109.7 . .
H20A C20 H20B 108.2 . .
O40 C30 C20 112.0(9) . .
O40 C30 H30A 109.2 . .
C20 C30 H30A 109.2 . .
O40 C30 H30B 109.2 . .
C20 C30 H30B 109.2 . .
H30A C30 H30B 107.9 . .
C30 O40 C50 113.7(8) . .
C30 O40 K1 107.6(5) . .
C50 O40 K1 107.1(5) . .
O40 C50 C60 110.9(7) . .
O40 C50 H50A 109.5 . .
C60 C50 H50A 109.5 . .
O40 C50 H50B 109.5 . .
C60 C50 H50B 109.5 . .
H50A C50 H50B 108.0 . .
O70 C60 C50 108.3(6) . .
O70 C60 H60A 110.0 . .
C50 C60 H60A 110.0 . .
O70 C60 H60B 110.0 . .
C50 C60 H60B 110.0 . .
H60A C60 H60B 108.4 . .
C80 O70 C60 117.1(6) . .
C80 O70 K1 117.7(5) . .
C60 O70 K1 117.1(4) . .
O70 C80 C90 116.1(8) . .
O70 C80 H80A 108.3 . .
C90 C80 H80A 108.3 . .
O70 C80 H80B 108.3 . .
C90 C80 H80B 108.3 . .
H80A C80 H80B 107.4 . .
O100 C90 C80 105.7(5) . .
O100 C90 H90A 110.6 . .
C80 C90 H90A 110.6 . .
O100 C90 H90B 110.6 . .
C80 C90 H90B 110.6 . .
H90A C90 H90B 108.7 . .
C110 O100 C90 113.6(5) . .
C110 O100 K1 105.5(4) . .
C90 O100 K1 107.6(4) . .
O100 C110 C120 113.2(5) . .
O100 C110 K1 52.9(4) . .
C120 C110 K1 87.2(4) . .
O100 C110 H11J 108.9 . .
C120 C110 H11J 108.9 . .
K1 C110 H11J 75.9 . .
O100 C110 H11K 108.9 . .
C120 C110 H11K 108.9 . .
K1 C110 H11K 160.4 . .
H11J C110 H11K 107.7 . .
C110 C120 O130 108.0(6) . .
C110 C120 H12G 110.1 . .
O130 C120 H12G 110.1 . .
C110 C120 H12H 110.1 . .
O130 C120 H12H 110.1 . .
H12G C120 H12H 108.4 . .
C140 O130 C120 117.4(6) . .
C140 O130 K1 116.6(6) . .
C120 O130 K1 116.7(4) . .
O130 C140 C150 112.9(9) . .
O130 C140 H14A 109.0 . .
C150 C140 H14A 109.0 . .
O130 C140 H14B 109.0 . .
C150 C140 H14B 109.0 . .
H14A C140 H14B 107.8 . .
O160 C150 C140 109.1(6) . .
O160 C150 H15A 109.9 . .
C140 C150 H15A 109.9 . .
O160 C150 H15B 109.9 . .
C140 C150 H15B 109.9 . .
H15A C150 H15B 108.3 . .
C170 O160 C150 111.4(5) . .
C170 O160 K1 108.5(5) . .
C150 O160 K1 105.4(4) . .
O160 C170 C180 108.4(6) . .
O160 C170 H17A 110.0 . .
C180 C170 H17A 110.0 . .
O160 C170 H17B 110.0 . .
C180 C170 H17B 110.0 . .
H17A C170 H17B 108.4 . .
O10 C180 C170 109.7(6) . .
O10 C180 H18A 109.7 . .
C170 C180 H18A 109.7 . .
O10 C180 H18B 109.7 . .
C170 C180 H18B 109.7 . .
H18A C180 H18B 108.2 . .
C220 O190 C210 126.1(11) . .
C210 C200 H20C 109.5 . .
C210 C200 H20D 109.5 . .
H20C C200 H20D 109.5 . .
C210 C200 H20E 109.5 . .
H20C C200 H20E 109.5 . .
H20D C200 H20E 109.5 . .
O190 C210 C200 123.0(15) . .
O190 C210 H21A 106.6 . .
C200 C210 H21A 106.6 . .
O190 C210 H21B 106.6 . .
C200 C210 H21B 106.6 . .
H21A C210 H21B 106.5 . .
O190 C220 C230 121.8(10) . .
O190 C220 H22A 106.9 . .
C230 C220 H22A 106.9 . .
O190 C220 H22B 106.9 . .
C230 C220 H22B 106.9 . .
H22A C220 H22B 106.7 . .
C220 C230 H23A 109.5 . .
C220 C230 H23B 109.5 . .
H23A C230 H23B 109.5 . .
C220 C230 H23C 109.5 . .
H23A C230 H23C 109.5 . .
H23B C230 H23C 109.5 . .
C270 O240 C250 114.9(6) . .
O240 C250 C260 110.1(6) . .
O240 C250 H25A 109.6 . .
C260 C250 H25A 109.6 . .
O240 C250 H25B 109.6 . .
C260 C250 H25B 109.6 . .
H25A C250 H25B 108.2 . .
C250 C260 H26A 109.5 . .
C250 C260 H26B 109.5 . .
H26A C260 H26B 109.5 . .
C250 C260 H26C 109.5 . .
H26A C260 H26C 109.5 . .
H26B C260 H26C 109.5 . .
O240 C270 C280 108.8(8) . .
O240 C270 H27A 109.9 . .
C280 C270 H27A 109.9 . .
O240 C270 H27B 109.9 . .
C280 C270 H27B 109.9 . .
H27A C270 H27B 108.3 . .
C270 C280 H28A 109.5 . .
C270 C280 H28B 109.5 . .
H28A C280 H28B 109.5 . .
C270 C280 H28C 109.5 . .
H28A C280 H28C 109.5 . .
H28B C280 H28C 109.5 . .

loop_
_geom_bond_atom_site_label_1
_geom_bond_atom_site_label_2
_geom_bond_distance
_geom_bond_site_symmetry_2
Fe1 N21 1.982(4) .
Fe1 N11 2.051(4) .
Fe1 C24 2.053(6) .
Fe1 C34 2.070(6) .
Fe1 C14 2.182(6) .
Fe1 C44 2.199(6) .
N11 C21 1.323(7) .
N11 C12 1.434(7) .
N21 C41 1.351(6) .
N21 C13 1.423(6) .
C11 C21 1.519(8) .
C11 H11A 0.9800 .
C11 H11B 0.9800 .
C11 H11C 0.9800 .
C21 C31 1.399(8) .
C31 C41 1.387(7) .
C31 H31 0.9500 .
C41 C51 1.497(7) .
C51 H51A 0.9800 .
C51 H51B 0.9800 .
C51 H51C 0.9800 .
C12 C62 1.402(8) .
C12 C22 1.414(7) .
C22 C32 1.403(9) .
C22 C72 1.505(10) .
C32 C42 1.352(10) .
C32 H32 0.9500 .
C42 C52 1.402(9) .
C42 H42 0.9500 .
C52 C62 1.390(8) .
C52 H52 0.9500 .
C62 C102 1.531(8) .
C72 C92 1.532(10) .
C72 C82 1.541(12) .
C72 H72 1.0000 .
C82 H82A 0.9800 .
C82 H82B 0.9800 .
C82 H82C 0.9800 .
C92 H92A 0.9800 .
C92 H92B 0.9800 .
C92 H92C 0.9800 .
C102 C112 1.497(9) .
C102 C122 1.510(13) .
C102 H102 1.0000 .
C112 H11D 0.9800 .
C112 H11E 0.9800 .
C112 H11F 0.9800 .
C122 H12A 0.9800 .
C122 H12B 0.9800 .
C122 H12C 0.9800 .
C13 C63 1.402(6) .
C13 C23 1.407(7) .
C23 C33 1.389(8) .
C23 C73 1.520(7) .
C33 C43 1.362(9) .
C33 H33 0.9500 .
C43 C53 1.395(9) .
C43 H43 0.9500 .
C53 C63 1.380(7) .
C53 H53 0.9500 .
C63 C103 1.521(6) .
C73 C93 1.518(8) .
C73 C83 1.546(9) .
C73 H73 1.0000 .
C83 H83A 0.9800 .
C83 H83B 0.9800 .
C83 H83C 0.9800 .
C93 H93A 0.9800 .
C93 H93B 0.9800 .
C93 H93C 0.9800 .
C103 C113 1.512(7) .
C103 C123 1.523(7) .
C103 H103 1.0000 .
C113 K1 3.452(6) 4_676
C113 H11G 0.9800 .
C113 H11H 0.9800 .
C113 H11I 0.9800 .
C123 H12D 0.9800 .
C123 H12E 0.9800 .
C123 H12F 0.9800 .
C14 C24 1.422(8) .
C14 C64 1.428(9) .
C14 K1 3.352(6) .
C14 H14 0.96(2) .
C24 C34 1.400(10) .
C24 K1 3.058(6) .
C24 H24 0.95(2) .
C34 C44 1.398(10) .
C34 K1 3.071(7) .
C34 H34 0.96(2) .
C44 C54 1.429(10) .
C44 K1 3.359(8) .
C44 H44 0.96(2) .
C54 C64 1.383(10) .
C54 K1 3.332(7) .
C54 H54 0.97(2) .
C64 K1 3.330(6) .
C64 H64 0.96(2) .
K1 O70 2.837(5) .
K1 O10 2.871(5) .
K1 O130 2.879(5) .
K1 O40 2.884(5) .
K1 O100 2.923(5) .
K1 O160 2.971(5) .
O10 C180 1.362(10) .
O10 C20 1.362(9) .
C20 C30 1.493(14) .
C20 H20A 0.9900 .
C20 H20B 0.9900 .
C30 O40 1.381(9) .
C30 H30A 0.9900 .
C30 H30B 0.9900 .
O40 C50 1.423(9) .
C50 C60 1.483(12) .
C50 H50A 0.9900 .
C50 H50B 0.9900 .
C60 O70 1.441(8) .
C60 H60A 0.9900 .
C60 H60B 0.9900 .
O70 C80 1.309(10) .
C80 C90 1.471(10) .
C80 H80A 0.9900 .
C80 H80B 0.9900 .
C90 O100 1.444(8) .
C90 H90A 0.9900 .
C90 H90B 0.9900 .
O100 C110 1.348(8) .
C110 C120 1.424(9) .
C110 H11J 0.9900 .
C110 H11K 0.9900 .
C120 O130 1.426(7) .
C120 H12G 0.9900 .
C120 H12H 0.9900 .
O130 C140 1.319(9) .
C140 C150 1.444(11) .
C140 H14A 0.9900 .
C140 H14B 0.9900 .
C150 O160 1.387(8) .
C150 H15A 0.9900 .
C150 H15B 0.9900 .
O160 C170 1.353(9) .
C170 C180 1.545(12) .
C170 H17A 0.9900 .
C170 H17B 0.9900 .
C180 H18A 0.9900 .
C180 H18B 0.9900 .
O190 C220 1.292(12) .
O190 C210 1.323(13) .
C200 C210 1.40(2) .
C200 H20C 0.9800 .
C200 H20D 0.9800 .
C200 H20E 0.9800 .
C210 H21A 0.9900 .
C210 H21B 0.9900 .
C220 C230 1.411(14) .
C220 H22A 0.9900 .
C220 H22B 0.9900 .
C230 H23A 0.9800 .
C230 H23B 0.9800 .
C230 H23C 0.9800 .
O240 C270 1.405(9) .
O240 C250 1.409(8) .
C250 C260 1.454(11) .
C250 H25A 0.9900 .
C250 H25B 0.9900 .
C260 H26A 0.9800 .
C260 H26B 0.9800 .
C260 H26C 0.9800 .
C270 C280 1.489(15) .
C270 H27A 0.9900 .
C270 H27B 0.9900 .
C280 H28A 0.9800 .
C280 H28B 0.9800 .
C280 H28C 0.9800 .

loop_
_geom_torsion_atom_site_label_1
_geom_torsion_atom_site_label_2
_geom_torsion_atom_site_label_3
_geom_torsion_atom_site_label_4
_geom_torsion
_geom_torsion_site_symmetry_4
C12 N11 C21 C31 -175.9(5) .
Fe1 N11 C21 C31 2.2(7) .
C12 N11 C21 C11 6.9(8) .
Fe1 N11 C21 C11 -175.0(5) .
N11 C21 C31 C41 -2.4(9) .
C11 C21 C31 C41 174.9(6) .
C13 N21 C41 C31 -177.6(4) .
Fe1 N21 C41 C31 4.3(6) .
C13 N21 C41 C51 3.4(6) .
Fe1 N21 C41 C51 -174.8(3) .
C21 C31 C41 N21 -1.1(8) .
C21 C31 C41 C51 178.0(5) .
C21 N11 C12 C62 -90.9(7) .
Fe1 N11 C12 C62 90.9(6) .
C21 N11 C12 C22 94.4(6) .
Fe1 N11 C12 C22 -83.8(5) .
C62 C12 C22 C32 -0.6(9) .
N11 C12 C22 C32 174.3(5) .
C62 C12 C22 C72 178.0(6) .
N11 C12 C22 C72 -7.1(8) .
C12 C22 C32 C42 -0.6(10) .
C72 C22 C32 C42 -179.3(7) .
C22 C32 C42 C52 0.6(11) .
C32 C42 C52 C62 0.6(11) .
C42 C52 C62 C12 -1.8(10) .
C42 C52 C62 C102 176.2(7) .
C22 C12 C62 C52 1.8(9) .
N11 C12 C62 C52 -172.9(5) .
C22 C12 C62 C102 -176.1(6) .
N11 C12 C62 C102 9.2(9) .
C32 C22 C72 C92 -33.5(10) .
C12 C22 C72 C92 147.9(8) .
C32 C22 C72 C82 93.6(8) .
C12 C22 C72 C82 -85.0(8) .
C52 C62 C102 C112 -57.4(9) .
C12 C62 C102 C112 120.6(7) .
C52 C62 C102 C122 64.5(9) .
C12 C62 C102 C122 -117.5(8) .
C41 N21 C13 C63 99.3(5) .
Fe1 N21 C13 C63 -82.4(4) .
C41 N21 C13 C23 -85.3(5) .
Fe1 N21 C13 C23 93.0(5) .
C63 C13 C23 C33 3.6(8) .
N21 C13 C23 C33 -171.8(5) .
C63 C13 C23 C73 -175.9(5) .
N21 C13 C23 C73 8.7(8) .
C13 C23 C33 C43 -0.8(10) .
C73 C23 C33 C43 178.8(6) .
C23 C33 C43 C53 -1.9(11) .
C33 C43 C53 C63 1.7(10) .
C43 C53 C63 C13 1.1(8) .
C43 C53 C63 C103 -177.9(5) .
C23 C13 C63 C53 -3.8(7) .
N21 C13 C63 C53 171.6(5) .
C23 C13 C63 C103 175.2(4) .
N21 C13 C63 C103 -9.3(7) .
C33 C23 C73 C93 58.9(8) .
C13 C23 C73 C93 -121.6(6) .
C33 C23 C73 C83 -62.7(7) .
C13 C23 C73 C83 116.7(6) .
C53 C63 C103 C113 90.7(6) .
C13 C63 C103 C113 -88.3(6) .
C53 C63 C103 C123 -34.6(7) .
C13 C63 C103 C123 146.4(5) .
C63 C103 C113 K1 177.4(6) 4_676
C123 C103 C113 K1 -55.0(9) 4_676
C64 C14 C24 C34 -17.1(8) .
Fe1 C14 C24 C34 57.3(5) .
K1 C14 C24 C34 -74.9(5) .
C64 C14 C24 Fe1 -74.4(5) .
K1 C14 C24 Fe1 -132.2(2) .
C64 C14 C24 K1 57.7(5) .
Fe1 C14 C24 K1 132.2(2) .
C14 C24 C34 C44 0.2(9) .
Fe1 C24 C34 C44 59.8(5) .
K1 C24 C34 C44 -81.4(5) .
C14 C24 C34 Fe1 -59.6(5) .
K1 C24 C34 Fe1 -141.2(2) .
C14 C24 C34 K1 81.6(5) .
Fe1 C24 C34 K1 141.2(2) .
C24 C34 C44 C54 16.6(9) .
Fe1 C34 C44 C54 73.2(5) .
K1 C34 C44 C54 -57.2(5) .
C24 C34 C44 Fe1 -56.5(5) .
K1 C34 C44 Fe1 -130.4(3) .
C24 C34 C44 K1 73.8(5) .
Fe1 C34 C44 K1 130.4(3) .
C34 C44 C54 C64 -16.7(9) .
Fe1 C44 C54 C64 44.3(7) .
K1 C44 C54 C64 -68.9(6) .
C34 C44 C54 K1 52.2(5) .
Fe1 C44 C54 K1 113.2(2) .
C44 C54 C64 C14 -0.4(9) .
K1 C54 C64 C14 -69.7(5) .
C44 C54 C64 K1 69.3(6) .
C24 C14 C64 C54 17.0(9) .
Fe1 C14 C64 C54 -44.3(6) .
K1 C14 C64 C54 69.4(5) .
C24 C14 C64 K1 -52.4(5) .
Fe1 C14 C64 K1 -113.7(2) .
C180 O10 C20 C30 -175.7(7) .
K1 O10 C20 C30 -26.1(9) .
O10 C20 C30 O40 61.8(9) .
C20 C30 O40 C50 178.8(7) .
C20 C30 O40 K1 -62.8(7) .
C30 O40 C50 C60 -178.7(7) .
K1 O40 C50 C60 62.6(7) .
O40 C50 C60 O70 -67.5(10) .
C50 C60 O70 C80 -177.0(7) .
C50 C60 O70 K1 34.9(8) .
C60 O70 C80 C90 179.8(7) .
K1 O70 C80 C90 -32.3(9) .
O70 C80 C90 O100 64.7(9) .
C80 C90 O100 C110 -176.2(7) .
C80 C90 O100 K1 -59.7(7) .
C90 O100 C110 C120 -175.4(6) .
K1 O100 C110 C120 67.0(7) .
C90 O100 C110 K1 117.6(6) .
O100 C110 C120 O130 -69.5(8) .
K1 C110 C120 O130 -22.2(4) .
C110 C120 O130 C140 176.9(6) .
C110 C120 O130 K1 31.2(6) .
C120 O130 C140 C150 177.8(6) .
K1 O130 C140 C150 -36.5(8) .
O130 C140 C150 O160 70.9(9) .
C140 C150 O160 C170 -179.8(7) .
C140 C150 O160 K1 -62.2(7) .
C150 O160 C170 C180 177.8(7) .
K1 O160 C170 C180 62.2(7) .
C20 O10 C180 C170 -177.4(7) .
K1 O10 C180 C170 33.2(8) .
O160 C170 C180 O10 -66.1(9) .
C220 O190 C210 C200 -174.9(11) .
C210 O190 C220 C230 178.7(10) .
C270 O240 C250 C260 -179.1(7) .
C250 O240 C270 C280 178.3(10) .
